data_7103566
loop_
_publ_author_name
'Shi, Min'
'Qi, Ming-Juan'
'Liu, Xu-Guang'

_publ_section_title
;
 Asymmetric catalytic aza-Morita-Baylis-Hillman reaction (aza-MBH): an
 interesting functional group-caused reversal of asymmetric induction.
;
_journal_issue 45
_journal_name_full 'Chemical communications (Cambridge, England)'
_journal_page_first 6025
_journal_page_last 6027
_journal_paper_doi 10.1039/b814500h
_journal_year 2008
_chemical_absolute_configuration ad
_chemical_formula_sum 'C25 H22 Br N O5 S'
_chemical_formula_weight 528.41
_chemical_name_systematic
;
?
;
_space_group_IT_number 19
_symmetry_cell_setting orthorhombic
_symmetry_space_group_name_Hall 'P 2ac 2ab'
_symmetry_space_group_name_H-M 'P 21 21 21'
_atom_sites_solution_hydrogens geom
_atom_sites_solution_primary direct
_atom_sites_solution_secondary difmap
_audit_creation_method SHELXL-97
_cell_angle_alpha 90.00
_cell_angle_beta 90.00
_cell_angle_gamma 90.00
_cell_formula_units_Z 4
_cell_length_a 8.9781(11)
_cell_length_b 10.3536(12)
_cell_length_c 25.647(3)
_cell_measurement_reflns_used 3651
_cell_measurement_temperature 293(2)
_cell_measurement_theta_max 43.350
_cell_measurement_theta_min 4.807
_cell_volume 2384.0(5)
_computing_cell_refinement 'Bruker SMART'
_computing_data_collection 'Bruker SMART'
_computing_data_reduction 'Bruker SHELXTL'
_computing_molecular_graphics 'Bruker SHELXTL'
_computing_publication_material 'Bruker SHELXTL'
_computing_structure_refinement 'SHELXL-97 (Sheldrick, 1997)'
_computing_structure_solution 'SHELXS-97 (Sheldrick, 1990)'
_diffrn_ambient_temperature 293(2)
_diffrn_measured_fraction_theta_full 0.997
_diffrn_measured_fraction_theta_max 0.997
_diffrn_measurement_device_type 'CCD area detector'
_diffrn_measurement_method 'phi and omega scans'
_diffrn_radiation_monochromator graphite
_diffrn_radiation_source 'fine-focus sealed tube'
_diffrn_radiation_type MoK\a
_diffrn_radiation_wavelength 0.71073
_diffrn_reflns_av_R_equivalents 0.0543
_diffrn_reflns_av_sigmaI/netI 0.0712
_diffrn_reflns_limit_h_max 11
_diffrn_reflns_limit_h_min -11
_diffrn_reflns_limit_k_max 13
_diffrn_reflns_limit_k_min -12
_diffrn_reflns_limit_l_max 23
_diffrn_reflns_limit_l_min -32
_diffrn_reflns_number 14054
_diffrn_reflns_theta_full 26.99
_diffrn_reflns_theta_max 26.99
_diffrn_reflns_theta_min 2.12
_exptl_absorpt_coefficient_mu 1.848
_exptl_absorpt_correction_T_max 1.00000
_exptl_absorpt_correction_T_min 0.64925
_exptl_absorpt_correction_type empirical
_exptl_crystal_colour colorless
_exptl_crystal_density_diffrn 1.472
_exptl_crystal_density_method 'not measured'
_exptl_crystal_description prismatic
_exptl_crystal_F_000 1080
_exptl_crystal_size_max 0.506
_exptl_crystal_size_mid 0.422
_exptl_crystal_size_min 0.347
_refine_diff_density_max 0.475
_refine_diff_density_min -0.443
_refine_diff_density_rms 0.049
_refine_ls_abs_structure_details 'Flack H D (1983), Acta Cryst. A39, 876-881'
_refine_ls_abs_structure_Flack 0.002(7)
_refine_ls_extinction_coef 0.0101(6)
_refine_ls_extinction_expression Fc^*^=kFc[1+0.001xFc^2^\l^3^/sin(2\q)]^-1/4^
_refine_ls_extinction_method SHELXL
_refine_ls_goodness_of_fit_ref 0.847
_refine_ls_hydrogen_treatment mixed
_refine_ls_matrix_type full
_refine_ls_number_parameters 309
_refine_ls_number_reflns 5149
_refine_ls_number_restraints 1
_refine_ls_restrained_S_all 0.847
_refine_ls_R_factor_all 0.0653
_refine_ls_R_factor_gt 0.0407
_refine_ls_shift/su_max 0.028
_refine_ls_shift/su_mean 0.001
_refine_ls_structure_factor_coef Fsqd
_refine_ls_weighting_details 'calc w=1/[\s^2^(Fo^2^)+(0.0386P)^2^+0.0000P] where P=(Fo^2^+2Fc^2^)/3'
_refine_ls_weighting_scheme calc
_refine_ls_wR_factor_gt 0.0785
_refine_ls_wR_factor_ref 0.0830
_reflns_number_gt 3331
_reflns_number_total 5149
_reflns_threshold_expression >2sigma(I)
_cod_data_source_file b814500h.txt
_cod_data_source_block cd26535
_cod_depositor_comments
;
The following automatic conversions were performed:
'_symmetry_cell_setting' value 'Orthorhombic' changed to 'orthorhombic'
according to '/home/saulius/struct/CIF-dictionaries/cif_core.dic'
dictionary named 'cif_core.dic' version 2.4.1 from 2010-06-29.

Automatic conversion script
Id: cif_fix_enum 1527 2010-12-29 10:47:43Z saulius 
;
_cod_original_sg_symbol_H-M P2(1)2(1)2(1)
_cod_database_code 7103566

loop_
_symmetry_equiv_pos_as_xyz
'x, y, z'
'-x+1/2, -y, z+1/2'
'-x, y+1/2, -z+1/2'
'x+1/2, -y+1/2, -z'

loop_
_atom_site_label
_atom_site_type_symbol
_atom_site_fract_x
_atom_site_fract_y
_atom_site_fract_z
_atom_site_U_iso_or_equiv
_atom_site_adp_type
_atom_site_occupancy
_atom_site_symmetry_multiplicity
_atom_site_calc_flag
_atom_site_refinement_flags
_atom_site_disorder_assembly
_atom_site_disorder_group
Br Br 0.43697(5) 0.43098(5) 0.964304(16) 0.0928(2) Uani 1 1 d . . .
S1 S 0.33058(8) 0.19770(7) 0.63980(3) 0.0416(2) Uani 1 1 d . . .
O1 O -0.0059(3) 0.6504(2) 0.76646(8) 0.0557(6) Uani 1 1 d . . .
O2 O 0.0145(2) 0.44055(19) 0.74644(7) 0.0394(5) Uani 1 1 d . . .
O3 O 0.2333(3) 0.6856(2) 0.63146(11) 0.0871(9) Uani 1 1 d . . .
O4 O 0.3721(2) 0.0983(2) 0.67568(8) 0.0596(6) Uani 1 1 d . . .
O5 O 0.4413(2) 0.2753(2) 0.61483(8) 0.0541(6) Uani 1 1 d . . .
N1 N 0.2260(3) 0.2954(2) 0.67204(9) 0.0395(6) Uani 1 1 d D . .
C1 C -0.0529(3) 0.4637(3) 0.69803(11) 0.0371(7) Uani 1 1 d . . .
C2 C -0.2058(3) 0.4837(3) 0.69560(13) 0.0485(8) Uani 1 1 d . . .
H2 H -0.2624 0.4889 0.7259 0.058 Uiso 1 1 calc R . .
C3 C -0.2706(4) 0.4955(4) 0.64800(15) 0.0653(10) Uani 1 1 d . . .
H3 H -0.3731 0.5068 0.6456 0.078 Uiso 1 1 calc R . .
C4 C -0.1863(4) 0.4908(3) 0.60335(14) 0.0639(10) Uani 1 1 d . . .
H4 H -0.2313 0.4997 0.5709 0.077 Uiso 1 1 calc R . .
C5 C -0.0348(4) 0.4729(3) 0.60690(11) 0.0520(9) Uani 1 1 d . . .
H5 H 0.0217 0.4710 0.5765 0.062 Uiso 1 1 calc R . .
C6 C 0.0355(3) 0.4576(3) 0.65434(10) 0.0359(7) Uani 1 1 d . . .
C7 C 0.2016(3) 0.4300(3) 0.65660(11) 0.0338(6) Uani 1 1 d . . .
C8 C 0.2911(3) 0.5224(3) 0.69003(11) 0.0361(7) Uani 1 1 d . . .
C9 C 0.3713(3) 0.4846(3) 0.73010(12) 0.0505(8) Uani 1 1 d . . .
H9A H 0.4306 0.5436 0.7479 0.061 Uiso 1 1 calc R . .
H9B H 0.3687 0.3987 0.7407 0.061 Uiso 1 1 calc R . .
C10 C 0.2920(4) 0.6572(3) 0.67205(14) 0.0529(9) Uani 1 1 d . . .
C11 C 0.3690(6) 0.7589(4) 0.70436(18) 0.1044(16) Uani 1 1 d . . .
H11A H 0.4722 0.7365 0.7084 0.127 Uiso 1 1 calc R . .
H11B H 0.3227 0.7639 0.7380 0.127 Uiso 1 1 calc R . .
H11C H 0.3613 0.8410 0.6872 0.127 Uiso 1 1 calc R . .
C12 C 0.0370(3) 0.5449(3) 0.77772(11) 0.0406(7) Uani 1 1 d . . .
C13 C 0.1245(3) 0.5096(3) 0.82439(11) 0.0434(8) Uani 1 1 d . . .
C14 C 0.1749(4) 0.6108(3) 0.85509(12) 0.0512(8) Uani 1 1 d . . .
H14 H 0.1478 0.6952 0.8471 0.061 Uiso 1 1 calc R . .
C15 C 0.2651(4) 0.5866(4) 0.89747(13) 0.0608(10) Uani 1 1 d . . .
H15 H 0.2985 0.6541 0.9183 0.073 Uiso 1 1 calc R . .
C16 C 0.3044(4) 0.4634(4) 0.90835(12) 0.0555(9) Uani 1 1 d . . .
C17 C 0.2547(4) 0.3612(4) 0.87895(13) 0.0652(10) Uani 1 1 d . . .
H17 H 0.2819 0.2771 0.8875 0.078 Uiso 1 1 calc R . .
C18 C 0.1635(4) 0.3851(3) 0.83652(12) 0.0550(9) Uani 1 1 d . . .
H18 H 0.1288 0.3169 0.8163 0.066 Uiso 1 1 calc R . .
C19 C 0.2225(3) 0.1247(3) 0.59069(11) 0.0401(7) Uani 1 1 d . . .
C20 C 0.1755(3) 0.1960(3) 0.54854(11) 0.0515(8) Uani 1 1 d . . .
H20 H 0.2031 0.2823 0.5455 0.062 Uiso 1 1 calc R . .
C21 C 0.0879(4) 0.1401(3) 0.51109(12) 0.0569(9) Uani 1 1 d . . .
H21 H 0.0546 0.1898 0.4833 0.068 Uiso 1 1 calc R . .
C22 C 0.0487(4) 0.0132(3) 0.51370(13) 0.0519(8) Uani 1 1 d . . .
C23 C 0.0981(3) -0.0590(3) 0.55541(12) 0.0543(9) Uani 1 1 d . . .
H23 H 0.0735 -0.1461 0.5575 0.065 Uiso 1 1 calc R . .
C24 C 0.1833(4) -0.0038(3) 0.59401(13) 0.0471(8) Uani 1 1 d . . .
H24 H 0.2144 -0.0531 0.6223 0.057 Uiso 1 1 calc R . .
C25 C -0.0475(4) -0.0478(4) 0.47204(13) 0.0745(11) Uani 1 1 d . . .
H25A H -0.0203 -0.1369 0.4679 0.112 Uiso 1 1 calc R . .
H25B H -0.0331 -0.0031 0.4396 0.112 Uiso 1 1 calc R . .
H25C H -0.1503 -0.0421 0.4821 0.112 Uiso 1 1 calc R . .
H7 H 0.240(2) 0.436(2) 0.6229(8) 0.058(5) Uiso 1 1 d . . .
H1 H 0.164(3) 0.260(3) 0.6900(9) 0.042(9) Uiso 1 1 d D . .

loop_
_atom_site_aniso_label
_atom_site_aniso_U_11
_atom_site_aniso_U_22
_atom_site_aniso_U_33
_atom_site_aniso_U_23
_atom_site_aniso_U_13
_atom_site_aniso_U_12
Br 0.0800(3) 0.1334(4) 0.0650(3) 0.0020(3) -0.0192(2) 0.0060(3)
S1 0.0405(4) 0.0355(4) 0.0489(4) -0.0016(4) 0.0005(4) 0.0059(4)
O1 0.0790(16) 0.0353(13) 0.0528(14) -0.0057(10) 0.0007(12) 0.0149(12)
O2 0.0494(11) 0.0332(11) 0.0355(10) -0.0018(9) 0.0012(9) 0.0017(10)
O3 0.128(2) 0.0450(16) 0.089(2) 0.0188(14) -0.0292(18) -0.0097(16)
O4 0.0717(15) 0.0441(14) 0.0630(14) 0.0041(11) -0.0185(12) 0.0124(12)
O5 0.0401(11) 0.0537(14) 0.0684(14) -0.0071(11) 0.0148(11) -0.0003(11)
N1 0.0452(14) 0.0294(14) 0.0438(15) 0.0048(12) 0.0112(12) -0.0009(13)
C1 0.0449(17) 0.0267(16) 0.0396(16) -0.0031(12) 0.0002(15) -0.0001(14)
C2 0.0371(18) 0.050(2) 0.059(2) -0.0011(16) 0.0060(16) -0.0018(15)
C3 0.0395(18) 0.072(3) 0.084(3) -0.001(2) -0.012(2) 0.0056(17)
C4 0.059(2) 0.078(3) 0.055(2) 0.0017(19) -0.020(2) 0.008(2)
C5 0.051(2) 0.066(2) 0.0391(18) -0.0012(16) -0.0049(15) 0.0049(17)
C6 0.0393(15) 0.0307(16) 0.0378(16) 0.0003(12) -0.0030(13) -0.0006(13)
C7 0.0395(16) 0.0321(16) 0.0298(15) 0.0029(13) 0.0043(12) 0.0000(14)
C8 0.0329(15) 0.0371(18) 0.0381(17) -0.0014(13) 0.0038(13) 0.0021(13)
C9 0.0442(18) 0.050(2) 0.057(2) -0.0036(16) -0.0036(16) -0.0021(15)
C10 0.055(2) 0.044(2) 0.059(2) -0.0012(17) 0.0009(18) -0.0008(17)
C11 0.144(4) 0.050(3) 0.119(4) -0.012(2) -0.036(3) -0.024(3)
C12 0.0411(17) 0.044(2) 0.0372(16) -0.0071(15) 0.0093(14) -0.0027(16)
C13 0.0538(19) 0.0406(19) 0.0359(17) -0.0063(15) 0.0120(15) 0.0002(15)
C14 0.0588(19) 0.042(2) 0.052(2) -0.0051(16) 0.0092(19) -0.0064(17)
C15 0.062(2) 0.072(3) 0.049(2) -0.0133(19) 0.0043(18) -0.022(2)
C16 0.056(2) 0.071(3) 0.0403(18) -0.0052(19) 0.0002(16) 0.003(2)
C17 0.087(3) 0.063(3) 0.046(2) 0.0062(19) 0.001(2) 0.011(2)
C18 0.078(2) 0.044(2) 0.0432(19) -0.0032(15) 0.0011(18) 0.0017(19)
C19 0.0455(17) 0.0415(19) 0.0333(16) -0.0027(14) 0.0077(14) 0.0075(14)
C20 0.070(2) 0.0390(18) 0.0455(19) 0.0043(16) 0.0025(17) -0.001(2)
C21 0.076(3) 0.055(2) 0.0400(18) 0.0044(16) -0.0016(18) 0.005(2)
C22 0.0504(19) 0.056(2) 0.0488(19) -0.0040(17) 0.0031(17) 0.0023(18)
C23 0.061(2) 0.042(2) 0.060(2) -0.0077(18) 0.0075(17) -0.0103(18)
C24 0.0545(19) 0.0348(18) 0.0521(19) 0.0050(15) 0.0023(17) 0.0037(16)
C25 0.072(2) 0.081(3) 0.070(2) -0.015(2) -0.006(2) -0.016(2)

loop_
_atom_type_symbol
_atom_type_description
_atom_type_scat_dispersion_real
_atom_type_scat_dispersion_imag
_atom_type_scat_source
C C 0.0033 0.0016 'International Tables Vol C Tables 4.2.6.8 and 6.1.1.4'
H H 0.0000 0.0000 'International Tables Vol C Tables 4.2.6.8 and 6.1.1.4'
N N 0.0061 0.0033 'International Tables Vol C Tables 4.2.6.8 and 6.1.1.4'
O O 0.0106 0.0060 'International Tables Vol C Tables 4.2.6.8 and 6.1.1.4'
S S 0.1246 0.1234 'International Tables Vol C Tables 4.2.6.8 and 6.1.1.4'
Br Br -0.2901 2.4595 'International Tables Vol C Tables 4.2.6.8 and 6.1.1.4'

loop_
_geom_angle_atom_site_label_1
_geom_angle_atom_site_label_2
_geom_angle_atom_site_label_3
_geom_angle
_geom_angle_site_symmetry_1
_geom_angle_site_symmetry_3
_geom_angle_publ_flag
O4 S1 O5 120.79(13) . . ?
O4 S1 N1 105.88(14) . . ?
O5 S1 N1 106.41(14) . . ?
O4 S1 C19 107.16(14) . . ?
O5 S1 C19 107.69(13) . . ?
N1 S1 C19 108.43(13) . . ?
C12 O2 C1 116.8(2) . . ?
C7 N1 S1 123.1(2) . . ?
C7 N1 H1 119(2) . . ?
S1 N1 H1 114(2) . . ?
C6 C1 C2 122.7(3) . . ?
C6 C1 O2 117.7(2) . . ?
C2 C1 O2 119.4(3) . . ?
C3 C2 C1 118.5(3) . . ?
C3 C2 H2 120.8 . . ?
C1 C2 H2 120.8 . . ?
C2 C3 C4 120.7(3) . . ?
C2 C3 H3 119.7 . . ?
C4 C3 H3 119.7 . . ?
C3 C4 C5 119.6(3) . . ?
C3 C4 H4 120.2 . . ?
C5 C4 H4 120.2 . . ?
C4 C5 C6 121.7(3) . . ?
C4 C5 H5 119.1 . . ?
C6 C5 H5 119.1 . . ?
C1 C6 C5 116.7(3) . . ?
C1 C6 C7 123.0(2) . . ?
C5 C6 C7 120.3(2) . . ?
N1 C7 C8 111.6(2) . . ?
N1 C7 C6 109.6(2) . . ?
C8 C7 C6 115.1(2) . . ?
N1 C7 H7 105.1(14) . . ?
C8 C7 H7 106.4(13) . . ?
C6 C7 H7 108.5(12) . . ?
C9 C8 C10 121.7(3) . . ?
C9 C8 C7 123.0(3) . . ?
C10 C8 C7 115.1(3) . . ?
C8 C9 H9A 120.0 . . ?
C8 C9 H9B 120.0 . . ?
H9A C9 H9B 120.0 . . ?
O3 C10 C8 120.1(3) . . ?
O3 C10 C11 120.4(3) . . ?
C8 C10 C11 119.6(3) . . ?
C10 C11 H11A 109.5 . . ?
C10 C11 H11B 109.5 . . ?
H11A C11 H11B 109.5 . . ?
C10 C11 H11C 109.5 . . ?
H11A C11 H11C 109.5 . . ?
H11B C11 H11C 109.5 . . ?
O1 C12 O2 122.4(3) . . ?
O1 C12 C13 126.4(3) . . ?
O2 C12 C13 111.1(3) . . ?
C18 C13 C14 119.9(3) . . ?
C18 C13 C12 123.5(3) . . ?
C14 C13 C12 116.5(3) . . ?
C15 C14 C13 120.1(3) . . ?
C15 C14 H14 119.9 . . ?
C13 C14 H14 119.9 . . ?
C16 C15 C14 119.2(3) . . ?
C16 C15 H15 120.4 . . ?
C14 C15 H15 120.4 . . ?
C15 C16 C17 121.9(3) . . ?
C15 C16 Br 119.2(3) . . ?
C17 C16 Br 118.9(3) . . ?
C16 C17 C18 119.1(3) . . ?
C16 C17 H17 120.5 . . ?
C18 C17 H17 120.5 . . ?
C13 C18 C17 119.8(3) . . ?
C13 C18 H18 120.1 . . ?
C17 C18 H18 120.1 . . ?
C20 C19 C24 119.2(3) . . ?
C20 C19 S1 120.1(3) . . ?
C24 C19 S1 120.7(2) . . ?
C21 C20 C19 120.0(3) . . ?
C21 C20 H20 120.0 . . ?
C19 C20 H20 120.0 . . ?
C22 C21 C20 121.5(3) . . ?
C22 C21 H21 119.3 . . ?
C20 C21 H21 119.3 . . ?
C21 C22 C23 118.5(3) . . ?
C21 C22 C25 121.1(3) . . ?
C23 C22 C25 120.4(3) . . ?
C24 C23 C22 120.8(3) . . ?
C24 C23 H23 119.6 . . ?
C22 C23 H23 119.6 . . ?
C23 C24 C19 119.9(3) . . ?
C23 C24 H24 120.1 . . ?
C19 C24 H24 120.1 . . ?
C22 C25 H25A 109.5 . . ?
C22 C25 H25B 109.5 . . ?
H25A C25 H25B 109.5 . . ?
C22 C25 H25C 109.5 . . ?
H25A C25 H25C 109.5 . . ?
H25B C25 H25C 109.5 . . ?

loop_
_geom_bond_atom_site_label_1
_geom_bond_atom_site_label_2
_geom_bond_distance
_geom_bond_site_symmetry_2
_geom_bond_publ_flag
Br C16 1.894(3) . ?
S1 O4 1.430(2) . ?
S1 O5 1.430(2) . ?
S1 N1 1.609(3) . ?
S1 C19 1.760(3) . ?
O1 C12 1.194(3) . ?
O2 C12 1.360(3) . ?
O2 C1 1.402(3) . ?
O3 C10 1.204(4) . ?
N1 C7 1.466(4) . ?
N1 H1 0.813(17) . ?
C1 C6 1.375(4) . ?
C1 C2 1.390(4) . ?
C2 C3 1.358(4) . ?
C2 H2 0.9300 . ?
C3 C4 1.374(5) . ?
C3 H3 0.9300 . ?
C4 C5 1.376(5) . ?
C4 H4 0.9300 . ?
C5 C6 1.380(4) . ?
C5 H5 0.9300 . ?
C6 C7 1.519(4) . ?
C7 C8 1.516(4) . ?
C7 H7 0.93(2) . ?
C8 C9 1.314(4) . ?
C8 C10 1.469(4) . ?
C9 H9A 0.9300 . ?
C9 H9B 0.9300 . ?
C10 C11 1.508(5) . ?
C11 H11A 0.9600 . ?
C11 H11B 0.9600 . ?
C11 H11C 0.9600 . ?
C12 C13 1.478(4) . ?
C13 C18 1.371(4) . ?
C13 C14 1.387(4) . ?
C14 C15 1.378(4) . ?
C14 H14 0.9300 . ?
C15 C16 1.353(5) . ?
C15 H15 0.9300 . ?
C16 C17 1.374(5) . ?
C17 C18 1.384(4) . ?
C17 H17 0.9300 . ?
C18 H18 0.9300 . ?
C19 C20 1.376(4) . ?
C19 C24 1.379(4) . ?
C20 C21 1.369(4) . ?
C20 H20 0.9300 . ?
C21 C22 1.362(4) . ?
C21 H21 0.9300 . ?
C22 C23 1.378(4) . ?
C22 C25 1.512(4) . ?
C23 C24 1.375(4) . ?
C23 H23 0.9300 . ?
C24 H24 0.9300 . ?
C25 H25A 0.9600 . ?
C25 H25B 0.9600 . ?
C25 H25C 0.9600 . ?

loop_
_geom_hbond_atom_site_label_D
_geom_hbond_atom_site_label_H
_geom_hbond_atom_site_label_A
_geom_hbond_distance_DH
_geom_hbond_distance_HA
_geom_hbond_distance_DA
_geom_hbond_angle_DHA
_geom_hbond_site_symmetry_A
N1 H1 O1 0.813(17) 2.130(18) 2.941(3) 174(3) 3_546

loop_
_geom_torsion_atom_site_label_1
_geom_torsion_atom_site_label_2
_geom_torsion_atom_site_label_3
_geom_torsion_atom_site_label_4
_geom_torsion
_geom_torsion_site_symmetry_1
_geom_torsion_site_symmetry_2
_geom_torsion_site_symmetry_3
_geom_torsion_site_symmetry_4
_geom_torsion_publ_flag
O4 S1 N1 C7 158.2(2) . . . . ?
O5 S1 N1 C7 28.5(3) . . . . ?
C19 S1 N1 C7 -87.1(2) . . . . ?
C12 O2 C1 C6 106.3(3) . . . . ?
C12 O2 C1 C2 -77.6(3) . . . . ?
C6 C1 C2 C3 1.1(5) . . . . ?
O2 C1 C2 C3 -174.7(3) . . . . ?
C1 C2 C3 C4 -1.5(5) . . . . ?
C2 C3 C4 C5 0.6(6) . . . . ?
C3 C4 C5 C6 0.9(5) . . . . ?
C2 C1 C6 C5 0.3(4) . . . . ?
O2 C1 C6 C5 176.1(2) . . . . ?
C2 C1 C6 C7 -177.3(3) . . . . ?
O2 C1 C6 C7 -1.4(4) . . . . ?
C4 C5 C6 C1 -1.3(5) . . . . ?
C4 C5 C6 C7 176.3(3) . . . . ?
S1 N1 C7 C8 -103.1(2) . . . . ?
S1 N1 C7 C6 128.2(2) . . . . ?
C1 C6 C7 N1 69.8(3) . . . . ?
C5 C6 C7 N1 -107.6(3) . . . . ?
C1 C6 C7 C8 -56.9(4) . . . . ?
C5 C6 C7 C8 125.6(3) . . . . ?
N1 C7 C8 C9 -4.6(4) . . . . ?
C6 C7 C8 C9 121.1(3) . . . . ?
N1 C7 C8 C10 170.7(2) . . . . ?
C6 C7 C8 C10 -63.6(3) . . . . ?
C9 C8 C10 O3 170.3(3) . . . . ?
C7 C8 C10 O3 -5.1(4) . . . . ?
C9 C8 C10 C11 -8.7(5) . . . . ?
C7 C8 C10 C11 175.9(3) . . . . ?
C1 O2 C12 O1 4.4(4) . . . . ?
C1 O2 C12 C13 -173.2(2) . . . . ?
O1 C12 C13 C18 176.3(3) . . . . ?
O2 C12 C13 C18 -6.2(4) . . . . ?
O1 C12 C13 C14 -7.3(5) . . . . ?
O2 C12 C13 C14 170.1(3) . . . . ?
C18 C13 C14 C15 0.6(5) . . . . ?
C12 C13 C14 C15 -175.9(3) . . . . ?
C13 C14 C15 C16 0.5(5) . . . . ?
C14 C15 C16 C17 -1.3(5) . . . . ?
C14 C15 C16 Br 176.6(2) . . . . ?
C15 C16 C17 C18 1.0(5) . . . . ?
Br C16 C17 C18 -176.9(3) . . . . ?
C14 C13 C18 C17 -0.9(5) . . . . ?
C12 C13 C18 C17 175.4(3) . . . . ?
C16 C17 C18 C13 0.1(5) . . . . ?
O4 S1 C19 C20 -175.4(2) . . . . ?
O5 S1 C19 C20 -44.1(3) . . . . ?
N1 S1 C19 C20 70.7(3) . . . . ?
O4 S1 C19 C24 5.0(3) . . . . ?
O5 S1 C19 C24 136.3(2) . . . . ?
N1 S1 C19 C24 -108.9(3) . . . . ?
C24 C19 C20 C21 1.4(5) . . . . ?
S1 C19 C20 C21 -178.2(2) . . . . ?
C19 C20 C21 C22 -1.7(5) . . . . ?
C20 C21 C22 C23 0.5(5) . . . . ?
C20 C21 C22 C25 -179.8(3) . . . . ?
C21 C22 C23 C24 1.0(5) . . . . ?
C25 C22 C23 C24 -178.8(3) . . . . ?
C22 C23 C24 C19 -1.2(5) . . . . ?
C20 C19 C24 C23 0.0(5) . . . . ?
S1 C19 C24 C23 179.6(2) . . . . ?

loop_
_cod_related_entry_id
_cod_related_entry_database
_cod_related_entry_code
1 ChemSpider 30653078
